data_7244971
loop_
_publ_author_name
'Hawkins, Bryson A.'
'Du, Jonathan J.'
'Lai, Felcia'
'Stanton, Stephen A.'
'Williams, Peter A.'
'Groundwater, Paul W.'
'Platts, James A.'
'Overgaard, Jacob'
'Hibbs, David E.'

_publ_section_title
;
 An experimental and theoretical charge density study of theophylline and
 malonic acid cocrystallization
;
_journal_issue 25
_journal_name_full 'RSC Advances'
_journal_page_first 15670
_journal_page_last 15684
_journal_paper_doi 10.1039/D1RA08389A
_journal_volume 12
_journal_year 2022
_chemical_formula_moiety 'C7 H8 N4 O2, C3 H4 O4'
_chemical_formula_sum 'C10 H12 N4 O6'
_chemical_formula_weight 284.24
_space_group_crystal_system monoclinic
_space_group_IT_number 15
_space_group_name_Hall '-C 2yc'
_space_group_name_H-M_alt 'C 1 2/c 1'
_atom_sites_solution_hydrogens difmap
_atom_sites_solution_primary dual
_audit_creation_date 2021-08-31
_audit_creation_method
;
Olex2 1.3
(compiled 2020.11.12 svn.r5f609507 for OlexSys, GUI svn.r6272)
;
_audit_update_record
;
2021-10-05 deposited with the CCDC.	2022-02-16 downloaded from the CCDC.
;
_cell_angle_alpha 90
_cell_angle_beta 106.949(8)
_cell_angle_gamma 90
_cell_formula_units_Z 8
_cell_length_a 17.1509(5)
_cell_length_b 8.3690(2)
_cell_length_c 17.4870(5)
_cell_measurement_reflns_used 10197
_cell_measurement_temperature 20(0)
_cell_measurement_theta_max 18.052
_cell_measurement_theta_min 1.061
_cell_volume 2400.99(15)
_computing_molecular_graphics 'Olex2 1.3 (Dolomanov et al., 2009)'
_computing_publication_material 'Olex2 1.3 (Dolomanov et al., 2009)'
_computing_structure_refinement 'SHELXL 2017/1 (Sheldrick, 2015)'
_computing_structure_solution 'SHELXT 2014/5 (Sheldrick, 2014)'
_diffrn_ambient_temperature 20(0)
_diffrn_measured_fraction_theta_full 0.984
_diffrn_measured_fraction_theta_max 0.979
_diffrn_measurement_device_type 'BL02B1 beamline'
_diffrn_radiation_type synchrotron
_diffrn_radiation_wavelength 0.30988
_diffrn_reflns_av_R_equivalents 0.0347
_diffrn_reflns_av_unetI/netI 0.0347
_diffrn_reflns_Laue_measured_fraction_full 0.984
_diffrn_reflns_Laue_measured_fraction_max 0.979
_diffrn_reflns_limit_h_max 32
_diffrn_reflns_limit_h_min -34
_diffrn_reflns_limit_k_max 16
_diffrn_reflns_limit_k_min 0
_diffrn_reflns_limit_l_max 34
_diffrn_reflns_limit_l_min 0
_diffrn_reflns_number 9839
_diffrn_reflns_point_group_measured_fraction_full 0.984
_diffrn_reflns_point_group_measured_fraction_max 0.979
_diffrn_reflns_theta_full 10.715
_diffrn_reflns_theta_max 18.052
_diffrn_reflns_theta_min 1.061
_exptl_absorpt_coefficient_mu 0.037
_exptl_crystal_colour 'clear light colourless'
_exptl_crystal_colour_lustre clear
_exptl_crystal_colour_modifier light
_exptl_crystal_colour_primary colourless
_exptl_crystal_density_diffrn 1.573
_exptl_crystal_description plate
_exptl_crystal_F_000 1184
_exptl_crystal_size_max 0.1
_exptl_crystal_size_mid 0.09
_exptl_crystal_size_min 0.08
_refine_diff_density_max 0.804
_refine_diff_density_min -0.290
_refine_diff_density_rms 0.082
_refine_ls_extinction_method none
_refine_ls_goodness_of_fit_ref 1.024
_refine_ls_hydrogen_treatment refall
_refine_ls_matrix_type full
_refine_ls_number_parameters 229
_refine_ls_number_reflns 9839
_refine_ls_number_restraints 12
_refine_ls_restrained_S_all 1.024
_refine_ls_R_factor_all 0.0455
_refine_ls_R_factor_gt 0.0330
_refine_ls_shift/su_max 0.001
_refine_ls_shift/su_mean 0.000
_refine_ls_structure_factor_coef Fsqd
_refine_ls_weighting_details 'w=1/[\s^2^(Fo^2^)+(0.0533P)^2^] where P=(Fo^2^+2Fc^2^)/3'
_refine_ls_weighting_scheme calc
_refine_ls_wR_factor_gt 0.0833
_refine_ls_wR_factor_ref 0.0872
_reflns_Friedel_coverage 0.000
_reflns_number_gt 7942
_reflns_number_total 9839
_reflns_threshold_expression 'I > 2\s(I)'
_cod_data_source_file d1ra08389a2.cif
_cod_data_source_block shelx
_cod_database_code 7244971
_shelx_shelxl_version_number 2017/1
_shelx_space_group_comment
;
The symmetry employed for this shelxl refinement is uniquely defined
by the following loop, which should always be used as a source of
symmetry information in preference to the above space-group names.
They are only intended as comments.
;
_olex2_refinement_description
;
1. Restrained distances
 C1-H1A
 1.083 with sigma of 0.2
 N1-H1
 1.009 with sigma of 0.2
 C7-H7A
 1.059 with sigma of 0.2
 C7-H7B
 1.059 with sigma of 0.2
 C7-H7C
 1.059 with sigma of 0.2
 C6-H6A
 1.059 with sigma of 0.2
 C6-H6B
 1.059 with sigma of 0.2
 C6-H6C
 1.059 with sigma of 0.2
 C02-H02A
 1.092 with sigma of 0.2
 C02-H02B
 1.092 with sigma of 0.2
 O01-H01
 1.015 with sigma of 0.2
 O04-H04
 1.015 with sigma of 0.2
;
_olex2_submission_special_instructions 'No special instructions were received'

loop_
_space_group_symop_operation_xyz
'x, y, z'
'-x, y, -z+1/2'
'x+1/2, y+1/2, z'
'-x+1/2, y+1/2, -z+1/2'
'-x, -y, -z'
'x, -y, z-1/2'
'-x+1/2, -y+1/2, -z'
'x+1/2, -y+1/2, z-1/2'

loop_
_atom_site_label
_atom_site_type_symbol
_atom_site_fract_x
_atom_site_fract_y
_atom_site_fract_z
_atom_site_U_iso_or_equiv
_atom_site_adp_type
_atom_site_occupancy
_atom_site_site_symmetry_order
_atom_site_calc_flag
_atom_site_refinement_flags_posn
_atom_site_refinement_flags_adp
_atom_site_refinement_flags_occupancy
_atom_site_disorder_assembly
_atom_site_disorder_group
O1 O 0.51456(2) 0.09071(4) 0.64171(2) 0.00906(4) Uani 1 1 d . . . . .
O2 O 0.68360(2) -0.27065(4) 0.57372(2) 0.01151(5) Uani 1 1 d . . . . .
O01 O 0.70308(2) 0.89747(4) 0.26776(2) 0.00990(5) Uani 1 1 d D . . . .
O02 O 0.69226(2) 0.67342(4) 0.19460(2) 0.01165(5) Uani 1 1 d . . . . .
O03 O 0.69950(2) 0.45689(4) 0.32769(2) 0.01031(5) Uani 1 1 d . . . . .
O04 O 0.59548(2) 0.49855(4) 0.37740(2) 0.01211(5) Uani 1 1 d D . . . .
N1 N 0.70641(2) -0.01634(4) 0.45488(2) 0.00821(5) Uani 1 1 d D . . . .
N2 N 0.64169(2) 0.21736(4) 0.44432(2) 0.00783(5) Uani 1 1 d . . . . .
N3 N 0.57023(2) 0.16556(4) 0.54356(2) 0.00706(4) Uani 1 1 d . . . . .
N4 N 0.59837(2) -0.08851(4) 0.60623(2) 0.00696(4) Uani 1 1 d . . . . .
C1 C 0.69331(2) 0.12622(5) 0.41840(2) 0.00852(5) Uani 1 1 d D . . . .
C2 C 0.62193(2) 0.12546(4) 0.50014(2) 0.00656(5) Uani 1 1 d . . . . .
C3 C 0.55819(2) 0.05942(4) 0.59956(2) 0.00662(5) Uani 1 1 d . . . . .
C4 C 0.65111(2) -0.13754(4) 0.56300(2) 0.00724(5) Uani 1 1 d . . . . .
C5 C 0.66087(2) -0.01959(4) 0.50813(2) 0.00705(5) Uani 1 1 d . . . . .
C6 C 0.53554(3) 0.32612(5) 0.53727(2) 0.00982(5) Uani 1 1 d D . . . .
C7 C 0.58514(3) -0.19627(5) 0.66772(2) 0.00960(5) Uani 1 1 d D . . . .
C01 C 0.67478(2) 0.75193(5) 0.24556(2) 0.00813(5) Uani 1 1 d . . . . .
C02 C 0.61603(3) 0.69399(5) 0.28880(3) 0.01062(6) Uani 1 1 d D . . . .
C03 C 0.64219(2) 0.53859(4) 0.33273(2) 0.00720(5) Uani 1 1 d . . . . .
H1A H 0.7189(6) 0.1570(11) 0.3800(6) 0.014(2) Uiso 1 1 d D . . . .
H1 H 0.7421(7) -0.0967(14) 0.4466(6) 0.024(3) Uiso 1 1 d D . . . .
H6A H 0.5773(7) 0.4030(13) 0.5590(7) 0.025(3) Uiso 1 1 d D . . . .
H6B H 0.4976(7) 0.3294(13) 0.5675(6) 0.022(2) Uiso 1 1 d D . . . .
H6C H 0.5092(7) 0.3490(13) 0.4821(6) 0.021(2) Uiso 1 1 d D . . . .
H7A H 0.6124(7) -0.2946(14) 0.6621(7) 0.028(3) Uiso 1 1 d D . . . .
H7B H 0.5277(7) -0.2108(13) 0.6593(6) 0.021(2) Uiso 1 1 d D . . . .
H7C H 0.6082(6) -0.1519(13) 0.7204(6) 0.020(2) Uiso 1 1 d D . . . .
H01 H 0.7380(8) 0.9265(16) 0.2394(8) 0.042(4) Uiso 1 1 d D . . . .
H02A H 0.5665(7) 0.6698(13) 0.2475(6) 0.024(3) Uiso 1 1 d D . . . .
H02B H 0.6060(8) 0.7756(15) 0.3256(7) 0.031(3) Uiso 1 1 d D . . . .
H04 H 0.6106(9) 0.3994(17) 0.4029(9) 0.049(4) Uiso 1 1 d D . . . .

loop_
_atom_site_aniso_label
_atom_site_aniso_U_11
_atom_site_aniso_U_22
_atom_site_aniso_U_33
_atom_site_aniso_U_23
_atom_site_aniso_U_13
_atom_site_aniso_U_12
O1 0.01012(10) 0.00954(10) 0.00966(9) 0.00002(8) 0.00623(8) 0.00196(8)
O2 0.01512(12) 0.00778(10) 0.01420(11) 0.00366(8) 0.00830(9) 0.00616(9)
O01 0.01042(10) 0.00931(10) 0.01151(10) -0.00005(8) 0.00560(8) -0.00112(8)
O02 0.01463(12) 0.01029(11) 0.01309(11) -0.00047(9) 0.00883(9) -0.00042(9)
O03 0.01023(10) 0.01044(11) 0.01249(10) 0.00286(8) 0.00681(8) 0.00408(8)
O04 0.01454(12) 0.00964(11) 0.01672(12) 0.00611(9) 0.01173(10) 0.00444(9)
N1 0.01003(11) 0.00759(10) 0.00872(10) 0.00100(8) 0.00540(8) 0.00296(8)
N2 0.01004(11) 0.00659(10) 0.00830(10) 0.00153(8) 0.00494(8) 0.00204(8)
N3 0.00895(10) 0.00582(10) 0.00779(9) 0.00100(7) 0.00461(8) 0.00267(8)
N4 0.00853(10) 0.00626(10) 0.00708(9) 0.00119(7) 0.00382(8) 0.00211(8)
C1 0.01060(12) 0.00764(12) 0.00895(11) 0.00123(9) 0.00539(10) 0.00214(9)
C2 0.00778(11) 0.00597(11) 0.00674(10) 0.00051(8) 0.00339(9) 0.00180(8)
C3 0.00730(11) 0.00626(11) 0.00674(10) -0.00003(8) 0.00276(8) 0.00124(8)
C4 0.00840(11) 0.00655(11) 0.00752(10) 0.00111(8) 0.00348(9) 0.00236(9)
C5 0.00872(11) 0.00630(11) 0.00717(10) 0.00106(8) 0.00397(9) 0.00255(9)
C6 0.01249(13) 0.00692(12) 0.01127(12) 0.00111(9) 0.00536(10) 0.00412(10)
C7 0.01198(13) 0.00876(12) 0.00925(11) 0.00230(9) 0.00494(10) 0.00100(10)
C01 0.00811(11) 0.00802(12) 0.00947(11) 0.00249(9) 0.00446(9) 0.00113(9)
C02 0.01058(13) 0.00959(13) 0.01474(13) 0.00522(11) 0.00848(11) 0.00348(10)
C03 0.00763(11) 0.00701(11) 0.00813(11) 0.00082(9) 0.00412(9) 0.00063(9)

loop_
_atom_type_symbol
_atom_type_description
_atom_type_scat_dispersion_real
_atom_type_scat_dispersion_imag
_atom_type_scat_source
C C -0.0019 0.0002 'International Tables Vol C Tables 4.2.6.8 and 6.1.1.4'
H H 0.0000 0.0000 'International Tables Vol C Tables 4.2.6.8 and 6.1.1.4'
N N -0.0030 0.0005 'International Tables Vol C Tables 4.2.6.8 and 6.1.1.4'
O O -0.0036 0.0009 'International Tables Vol C Tables 4.2.6.8 and 6.1.1.4'

loop_
_geom_angle_atom_site_label_1
_geom_angle_atom_site_label_2
_geom_angle_atom_site_label_3
_geom_angle
_geom_angle_site_symmetry_1
_geom_angle_site_symmetry_3
_geom_angle_publ_flag
C01 O01 H01 109.1(8) . . ?
C03 O04 H04 112.0(9) . . ?
C1 N1 C5 106.83(3) . . ?
C1 N1 H1 125.7(7) . . ?
C5 N1 H1 127.4(7) . . ?
C1 N2 C2 104.33(3) . . ?
C2 N3 C3 119.42(3) . . ?
C2 N3 C6 120.00(3) . . ?
C3 N3 C6 120.21(3) . . ?
C3 N4 C7 115.12(3) . . ?
C4 N4 C3 126.32(3) . . ?
C4 N4 C7 118.50(3) . . ?
N1 C1 N2 112.34(3) . . ?
N1 C1 H1A 122.4(6) . . ?
N2 C1 H1A 125.2(6) . . ?
N2 C2 N3 126.68(3) . . ?
N2 C2 C5 110.93(3) . . ?
N3 C2 C5 122.39(3) . . ?
O1 C3 N3 122.28(3) . . ?
O1 C3 N4 120.69(3) . . ?
N3 C3 N4 117.03(3) . . ?
O2 C4 N4 121.11(3) . . ?
O2 C4 C5 126.34(4) . . ?
N4 C4 C5 112.55(3) . . ?
N1 C5 C4 132.18(3) . . ?
C2 C5 N1 105.56(3) . . ?
C2 C5 C4 122.26(3) . . ?
N3 C6 H6A 110.3(7) . . ?
N3 C6 H6B 108.4(7) . . ?
N3 C6 H6C 108.8(7) . . ?
H6A C6 H6B 108.3(9) . . ?
H6A C6 H6C 110.2(9) . . ?
H6B C6 H6C 110.8(9) . . ?
N4 C7 H7A 105.4(7) . . ?
N4 C7 H7B 109.6(6) . . ?
N4 C7 H7C 110.7(7) . . ?
H7A C7 H7B 112.5(10) . . ?
H7A C7 H7C 110.4(9) . . ?
H7B C7 H7C 108.2(9) . . ?
O01 C01 C02 112.97(3) . . ?
O02 C01 O01 124.36(4) . . ?
O02 C01 C02 122.65(4) . . ?
C01 C02 C03 112.94(3) . . ?
C01 C02 H02A 105.4(7) . . ?
C01 C02 H02B 111.9(7) . . ?
C03 C02 H02A 105.5(7) . . ?
C03 C02 H02B 110.3(7) . . ?
H02A C02 H02B 110.5(10) . . ?
O03 C03 O04 122.87(4) . . ?
O03 C03 C02 124.83(4) . . ?
O04 C03 C02 112.30(3) . . ?

loop_
_geom_bond_atom_site_label_1
_geom_bond_atom_site_label_2
_geom_bond_distance
_geom_bond_site_symmetry_2
_geom_bond_publ_flag
O1 C3 1.2221(5) . ?
O2 C4 1.2352(5) . ?
O01 C01 1.3267(5) . ?
O01 H01 0.915(15) . ?
O02 C01 1.2131(5) . ?
O03 C03 1.2214(5) . ?
O04 C03 1.3150(5) . ?
O04 H04 0.942(14) . ?
N1 C1 1.3407(5) . ?
N1 C5 1.3791(5) . ?
N1 H1 0.949(11) . ?
N2 C1 1.3435(5) . ?
N2 C2 1.3609(5) . ?
N3 C2 1.3667(5) . ?
N3 C3 1.3815(5) . ?
N3 C6 1.4607(5) . ?
N4 C3 1.4050(5) . ?
N4 C4 1.3989(5) . ?
N4 C7 1.4708(5) . ?
C1 H1A 0.939(10) . ?
C2 C5 1.3729(5) . ?
C4 C5 1.4200(5) . ?
C6 H6A 0.955(11) . ?
C6 H6B 0.951(11) . ?
C6 H6C 0.958(11) . ?
C7 H7A 0.966(12) . ?
C7 H7B 0.960(11) . ?
C7 H7C 0.964(10) . ?
C01 C02 1.5053(6) . ?
C02 C03 1.5105(5) . ?
C02 H02A 0.962(11) . ?
C02 H02B 0.987(13) . ?

loop_
_geom_torsion_atom_site_label_1
_geom_torsion_atom_site_label_2
_geom_torsion_atom_site_label_3
_geom_torsion_atom_site_label_4
_geom_torsion
_geom_torsion_site_symmetry_1
_geom_torsion_site_symmetry_2
_geom_torsion_site_symmetry_3
_geom_torsion_site_symmetry_4
_geom_torsion_publ_flag
O2 C4 C5 N1 -0.74(7) . . . . ?
O2 C4 C5 C2 179.79(4) . . . . ?
O01 C01 C02 C03 -122.89(4) . . . . ?
O02 C01 C02 C03 58.66(5) . . . . ?
N2 C2 C5 N1 -0.03(4) . . . . ?
N2 C2 C5 C4 179.56(3) . . . . ?
N3 C2 C5 N1 179.48(3) . . . . ?
N3 C2 C5 C4 -0.93(6) . . . . ?
N4 C4 C5 N1 179.56(4) . . . . ?
N4 C4 C5 C2 0.10(5) . . . . ?
C1 N1 C5 C2 0.07(4) . . . . ?
C1 N1 C5 C4 -179.46(4) . . . . ?
C1 N2 C2 N3 -179.51(4) . . . . ?
C1 N2 C2 C5 -0.02(4) . . . . ?
C2 N2 C1 N1 0.07(4) . . . . ?
C2 N3 C3 O1 177.83(3) . . . . ?
C2 N3 C3 N4 -2.38(5) . . . . ?
C3 N3 C2 N2 -178.45(3) . . . . ?
C3 N3 C2 C5 2.12(5) . . . . ?
C3 N4 C4 O2 179.76(4) . . . . ?
C3 N4 C4 C5 -0.53(5) . . . . ?
C4 N4 C3 O1 -178.52(3) . . . . ?
C4 N4 C3 N3 1.69(5) . . . . ?
C5 N1 C1 N2 -0.09(5) . . . . ?
C6 N3 C2 N2 -5.44(6) . . . . ?
C6 N3 C2 C5 175.13(4) . . . . ?
C6 N3 C3 O1 4.83(5) . . . . ?
C6 N3 C3 N4 -175.38(3) . . . . ?
C7 N4 C3 O1 -1.43(5) . . . . ?
C7 N4 C3 N3 178.78(3) . . . . ?
C7 N4 C4 O2 2.76(5) . . . . ?
C7 N4 C4 C5 -177.53(3) . . . . ?
C01 C02 C03 O03 -7.74(6) . . . . ?
C01 C02 C03 O04 172.86(4) . . . . ?
